data_7021674
loop_
_publ_author_name
'Lorber, Christian'
'Vendier, Laure'

_publ_section_title
;
 Novel aspects of the transamination reaction between Ti(NMe2)4 and
 primary amines.
;
_journal_issue 34
_journal_name_full 'Dalton transactions (Cambridge, England : 2003)'
_journal_page_first 12203
_journal_page_last 12219
_journal_paper_doi 10.1039/c3dt50840d
_journal_volume 42
_journal_year 2013
_chemical_compound_source 'synthesis as described'
_chemical_formula_moiety 'C50 H73 N7 Ti2'
_chemical_formula_sum 'C50 H73 N7 Ti2'
_chemical_formula_weight 867.95
_chemical_name_systematic
;
 ?
;
_space_group_IT_number 14
_symmetry_cell_setting monoclinic
_symmetry_Int_Tables_number 14
_symmetry_space_group_name_Hall '-P 2ybc'
_symmetry_space_group_name_H-M 'P 1 21/c 1'
_atom_sites_solution_hydrogens geom
_atom_sites_solution_primary direct
_atom_sites_solution_secondary difmap
_cell_angle_alpha 90
_cell_angle_beta 99.489(5)
_cell_angle_gamma 90
_cell_formula_units_Z 4
_cell_length_a 12.6101(6)
_cell_length_b 22.6800(14)
_cell_length_c 21.3541(10)
_cell_measurement_reflns_used 4143
_cell_measurement_temperature 180(2)
_cell_measurement_theta_max 29.1325
_cell_measurement_theta_min 3.37
_cell_measurement_wavelength 0.71073
_cell_volume 6023.6(6)
_computing_cell_refinement
;
        CrysAlisPro, Oxford Diffraction Ltd.,
        Version 1.171.34.44 (release 25-10-2010 CrysAlis171 .NET)
        (compiled Oct 25 2010,18:11:34)
;
_computing_data_collection
;
        CrysAlisPro, Oxford Diffraction Ltd.,
        Version 1.171.34.44 (release 25-10-2010 CrysAlis171 .NET)
        (compiled Oct 25 2010,18:11:34)
;
_computing_data_reduction
;
        CrysAlisPro, Oxford Diffraction Ltd.,
        Version 1.171.34.44 (release 25-10-2010 CrysAlis171 .NET)
        (compiled Oct 25 2010,18:11:34)
;
_computing_molecular_graphics 'Ortep-3 for Windows (Farrugia, 1997)'
_computing_publication_material 'WinGX publication routines (Farrugia, 1999)'
_computing_structure_refinement 'SHELXL-97 (Sheldrick, 2008)'
_computing_structure_solution 'SIR92 (Giacovazzo et al, 1993)'
_diffrn_ambient_temperature 180(2)
_diffrn_detector_area_resol_mean 16.1978
_diffrn_measured_fraction_theta_full 0.997
_diffrn_measured_fraction_theta_max 0.997
_diffrn_measurement_device_type 'Xcalibur, Eos, Gemini ultra'
_diffrn_measurement_method '\w scans'
_diffrn_orient_matrix_UB_11 0.0437128
_diffrn_orient_matrix_UB_12 0.0053357
_diffrn_orient_matrix_UB_13 0.0248155
_diffrn_orient_matrix_UB_21 0.0240423
_diffrn_orient_matrix_UB_22 -0.0269218
_diffrn_orient_matrix_UB_23 -0.0071386
_diffrn_orient_matrix_UB_31 0.0276221
_diffrn_orient_matrix_UB_32 0.0150007
_diffrn_orient_matrix_UB_33 -0.0216148
_diffrn_radiation_monochromator graphite
_diffrn_radiation_probe x-ray
_diffrn_radiation_type MoK\a
_diffrn_radiation_wavelength 0.71073
_diffrn_reflns_av_R_equivalents 0.1365
_diffrn_reflns_av_unetI/netI 0.179
_diffrn_reflns_limit_h_max 15
_diffrn_reflns_limit_h_min -15
_diffrn_reflns_limit_k_max 28
_diffrn_reflns_limit_k_min -28
_diffrn_reflns_limit_l_max 26
_diffrn_reflns_limit_l_min -26
_diffrn_reflns_number 50674
_diffrn_reflns_theta_full 26.37
_diffrn_reflns_theta_max 26.37
_diffrn_reflns_theta_min 3.38
_exptl_absorpt_coefficient_mu 0.297
_exptl_absorpt_correction_T_max 0.9987
_exptl_absorpt_correction_T_min 0.9359
_exptl_absorpt_correction_type multi-scan
_exptl_absorpt_process_details
;
        CrysAlisPro, Oxford Diffraction Ltd.,
        Version 1.171.34.44 (release 25-10-2010 CrysAlis171 .NET)
        (compiled Oct 25 2010,18:11:34)
        Empirical absorption correction using spherical harmonics,
 implemented in SCALE3 ABSPACK scaling algorithm.
;
_exptl_crystal_colour 'dark red'
_exptl_crystal_density_diffrn 0.957
_exptl_crystal_density_method 'not measured'
_exptl_crystal_description needle
_exptl_crystal_F_000 1864
_exptl_crystal_size_max 0.2
_exptl_crystal_size_mid 0.05
_exptl_crystal_size_min 0.04
_platon_squeeze_details
;
;
_refine_diff_density_max 0.374
_refine_diff_density_min -0.337
_refine_diff_density_rms 0.073
_refine_ls_extinction_method none
_refine_ls_goodness_of_fit_ref 0.918
_refine_ls_hydrogen_treatment constr
_refine_ls_matrix_type full
_refine_ls_number_parameters 548
_refine_ls_number_reflns 12293
_refine_ls_number_restraints 0
_refine_ls_restrained_S_all 0.918
_refine_ls_R_factor_all 0.1516
_refine_ls_R_factor_gt 0.0742
_refine_ls_shift/su_max 0.001
_refine_ls_shift/su_mean 0
_refine_ls_structure_factor_coef Fsqd
_refine_ls_weighting_details 'calc w=1/[\s^2^(Fo^2^)+(0.0650P)^2^+0.0000P] where P=(Fo^2^+2Fc^2^)/3'
_refine_ls_weighting_scheme calc
_refine_ls_wR_factor_gt 0.1545
_refine_ls_wR_factor_ref 0.1816
_reflns_number_gt 6025
_reflns_number_total 12293
_reflns_threshold_expression >2\s(I)
_cod_data_source_file c3dt50840d.txt
_cod_data_source_block 15
_cod_original_cell_volume 6023.6(5)
_cod_database_code 7021674

loop_
_symmetry_equiv_pos_as_xyz
'x, y, z'
'-x, y+1/2, -z+1/2'
'-x, -y, -z'
'x, -y-1/2, z-1/2'

loop_
_atom_site_label
_atom_site_type_symbol
_atom_site_fract_x
_atom_site_fract_y
_atom_site_fract_z
_atom_site_U_iso_or_equiv
_atom_site_adp_type
_atom_site_occupancy
_atom_site_symmetry_multiplicity
_atom_site_calc_flag
_atom_site_refinement_flags
C1 C 0.2648(3) 0.12523(17) 0.66723(17) 0.0229(9) Uani 1 1 d .
C2 C 0.3313(3) 0.15618(19) 0.71685(17) 0.0271(10) Uani 1 1 d .
C3 C 0.4348(3) 0.1349(2) 0.73904(19) 0.0331(11) Uani 1 1 d .
H3 H 0.4794 0.1552 0.7723 0.04 Uiso 1 1 calc R
C4 C 0.4730(3) 0.0855(2) 0.7140(2) 0.0373(11) Uani 1 1 d .
H4 H 0.5424 0.0708 0.7308 0.045 Uiso 1 1 calc R
C5 C 0.4112(3) 0.0572(2) 0.66454(19) 0.0365(11) Uani 1 1 d .
H5 H 0.4399 0.0235 0.6468 0.044 Uiso 1 1 calc R
C6 C 0.3077(3) 0.07569(19) 0.63907(18) 0.0296(10) Uani 1 1 d .
C7 C 0.2949(3) 0.2112(2) 0.74594(19) 0.0343(11) Uani 1 1 d .
H7 H 0.2186 0.219 0.7262 0.041 Uiso 1 1 calc R
C8 C 0.3631(3) 0.2650(2) 0.7333(2) 0.0431(12) Uani 1 1 d .
H8A H 0.4368 0.26 0.7559 0.065 Uiso 1 1 calc R
H8B H 0.332 0.3008 0.7484 0.065 Uiso 1 1 calc R
H8C H 0.3639 0.2684 0.6877 0.065 Uiso 1 1 calc R
C9 C 0.2991(4) 0.2040(2) 0.8176(2) 0.0575(15) Uani 1 1 d .
H9A H 0.2494 0.1727 0.8256 0.086 Uiso 1 1 calc R
H9B H 0.2782 0.2411 0.8356 0.086 Uiso 1 1 calc R
H9C H 0.3723 0.1935 0.8374 0.086 Uiso 1 1 calc R
C10 C 0.2469(3) 0.0446(2) 0.58127(19) 0.0344(11) Uani 1 1 d .
H10 H 0.1735 0.0624 0.5714 0.041 Uiso 1 1 calc R
C11 C 0.3036(4) 0.0543(2) 0.5237(2) 0.0509(14) Uani 1 1 d .
H11A H 0.3177 0.0965 0.5193 0.076 Uiso 1 1 calc R
H11B H 0.2575 0.0401 0.4853 0.076 Uiso 1 1 calc R
H11C H 0.3717 0.0326 0.5299 0.076 Uiso 1 1 calc R
C12 C 0.2338(4) -0.0212(2) 0.5936(2) 0.0492(13) Uani 1 1 d .
H12A H 0.3046 -0.0402 0.6005 0.074 Uiso 1 1 calc R
H12B H 0.1884 -0.0392 0.5569 0.074 Uiso 1 1 calc R
H12C H 0.2 -0.0264 0.6314 0.074 Uiso 1 1 calc R
C13 C -0.1307(3) 0.19847(18) 0.68195(18) 0.0267(9) Uani 1 1 d .
C14 C -0.1189(3) 0.23980(19) 0.73225(19) 0.0320(10) Uani 1 1 d .
C15 C -0.2096(3) 0.2565(2) 0.7570(2) 0.0429(12) Uani 1 1 d .
H15 H -0.2024 0.2848 0.7902 0.051 Uiso 1 1 calc R
C16 C -0.3091(4) 0.2334(2) 0.7349(2) 0.0516(14) Uani 1 1 d .
H16 H -0.3695 0.2448 0.7535 0.062 Uiso 1 1 calc R
C17 C -0.3208(3) 0.1935(2) 0.6857(2) 0.0436(12) Uani 1 1 d .
H17 H -0.3901 0.178 0.6699 0.052 Uiso 1 1 calc R
C18 C -0.2333(3) 0.17555(19) 0.65857(19) 0.0317(10) Uani 1 1 d .
C19 C -0.0117(3) 0.26529(19) 0.76324(19) 0.0322(10) Uani 1 1 d .
H19 H 0.0424 0.2567 0.7351 0.039 Uiso 1 1 calc R
C20 C -0.0159(4) 0.3317(2) 0.7721(2) 0.0487(13) Uani 1 1 d .
H20A H -0.0639 0.341 0.8024 0.073 Uiso 1 1 calc R
H20B H -0.0428 0.3505 0.7312 0.073 Uiso 1 1 calc R
H20C H 0.0565 0.3465 0.7884 0.073 Uiso 1 1 calc R
C21 C 0.0277(4) 0.2372(2) 0.8279(2) 0.0481(13) Uani 1 1 d .
H21A H 0.0932 0.2573 0.8484 0.072 Uiso 1 1 calc R
H21B H 0.0433 0.1954 0.8223 0.072 Uiso 1 1 calc R
H21C H -0.028 0.2409 0.8547 0.072 Uiso 1 1 calc R
C22 C -0.2514(3) 0.1290(2) 0.60648(19) 0.0355(11) Uani 1 1 d .
H22 H -0.184 0.1252 0.5878 0.043 Uiso 1 1 calc R
C23 C -0.3434(4) 0.1450(3) 0.5532(2) 0.0583(15) Uani 1 1 d .
H23A H -0.412 0.1416 0.5688 0.087 Uiso 1 1 calc R
H23B H -0.3431 0.1181 0.5173 0.087 Uiso 1 1 calc R
H23C H -0.334 0.1856 0.5394 0.087 Uiso 1 1 calc R
C24 C -0.2769(4) 0.0681(2) 0.6336(2) 0.0533(14) Uani 1 1 d .
H24A H -0.219 0.0571 0.668 0.08 Uiso 1 1 calc R
H24B H -0.2829 0.0384 0.5998 0.08 Uiso 1 1 calc R
H24C H -0.3449 0.0704 0.6499 0.08 Uiso 1 1 calc R
C25 C 0.1680(3) 0.28391(19) 0.50952(18) 0.0317(10) Uani 1 1 d .
H25 H 0.0948 0.2958 0.5014 0.038 Uiso 1 1 calc R
C26 C 0.2370(4) 0.3082(2) 0.47305(19) 0.0372(11) Uani 1 1 d .
H26 H 0.2122 0.337 0.4417 0.045 Uiso 1 1 calc R
C27 C 0.3409(4) 0.2905(2) 0.4827(2) 0.0442(13) Uani 1 1 d .
H27 H 0.3901 0.3065 0.458 0.053 Uiso 1 1 calc R
C28 C 0.3745(4) 0.2487(2) 0.52912(19) 0.0394(12) Uani 1 1 d .
H28 H 0.4468 0.2352 0.5365 0.047 Uiso 1 1 calc R
C29 C 0.3006(3) 0.2272(2) 0.56425(18) 0.0323(10) Uani 1 1 d .
H29 H 0.3237 0.1986 0.5961 0.039 Uiso 1 1 calc R
C30 C -0.0605(3) 0.3206(2) 0.59812(19) 0.0334(11) Uani 1 1 d .
H30 H -0.1186 0.2949 0.5832 0.04 Uiso 1 1 calc R
C31 C -0.0806(4) 0.3801(2) 0.5990(2) 0.0406(12) Uani 1 1 d .
H31 H -0.1501 0.3951 0.583 0.049 Uiso 1 1 calc R
C32 C 0.0020(4) 0.4174(2) 0.6234(2) 0.0431(12) Uani 1 1 d .
H32 H -0.0097 0.4588 0.625 0.052 Uiso 1 1 calc R
C33 C 0.1014(4) 0.3940(2) 0.6454(2) 0.0382(11) Uani 1 1 d .
H33 H 0.1593 0.4188 0.6633 0.046 Uiso 1 1 calc R
C34 C 0.1161(3) 0.3345(2) 0.64118(19) 0.0339(11) Uani 1 1 d .
H34 H 0.1857 0.3189 0.6559 0.041 Uiso 1 1 calc R
C35 C 0.0778(3) 0.07429(17) 0.83501(17) 0.0259(9) Uani 1 1 d .
C36 C 0.1771(3) 0.04832(18) 0.86255(17) 0.0278(10) Uani 1 1 d .
C37 C 0.1933(4) 0.03305(19) 0.92639(18) 0.0352(11) Uani 1 1 d .
H37 H 0.2593 0.0152 0.9447 0.042 Uiso 1 1 calc R
C38 C 0.1158(4) 0.0433(2) 0.96386(19) 0.0395(12) Uani 1 1 d .
H38 H 0.129 0.0333 1.0077 0.047 Uiso 1 1 calc R
C39 C 0.0188(4) 0.0681(2) 0.93700(19) 0.0389(12) Uani 1 1 d .
H39 H -0.0347 0.0747 0.9628 0.047 Uiso 1 1 calc R
C40 C -0.0025(3) 0.08362(19) 0.87372(18) 0.0301(10) Uani 1 1 d .
C41 C 0.2624(3) 0.0346(2) 0.82172(19) 0.0354(11) Uani 1 1 d .
H41 H 0.2554 0.0651 0.7874 0.042 Uiso 1 1 calc R
C42 C 0.3777(3) 0.0379(2) 0.8574(2) 0.0536(14) Uani 1 1 d .
H42A H 0.3914 0.0774 0.8757 0.08 Uiso 1 1 calc R
H42B H 0.4279 0.0299 0.828 0.08 Uiso 1 1 calc R
H42C H 0.3877 0.0085 0.8915 0.08 Uiso 1 1 calc R
C43 C 0.2415(4) -0.0254(2) 0.7893(2) 0.0562(15) Uani 1 1 d .
H43A H 0.2536 -0.0567 0.8213 0.084 Uiso 1 1 calc R
H43B H 0.2905 -0.0308 0.7586 0.084 Uiso 1 1 calc R
H43C H 0.167 -0.0271 0.7672 0.084 Uiso 1 1 calc R
C44 C -0.1130(4) 0.1054(2) 0.8439(2) 0.0399(12) Uani 1 1 d .
H44 H -0.1036 0.1323 0.8081 0.048 Uiso 1 1 calc R
C45 C -0.1836(4) 0.0544(3) 0.8162(2) 0.0577(15) Uani 1 1 d .
H45A H -0.1471 0.0323 0.7865 0.087 Uiso 1 1 calc R
H45B H -0.2521 0.0697 0.7938 0.087 Uiso 1 1 calc R
H45C H -0.1971 0.0282 0.8506 0.087 Uiso 1 1 calc R
C46 C -0.1709(4) 0.1402(3) 0.8895(2) 0.0677(17) Uani 1 1 d .
H46A H -0.1892 0.1137 0.9224 0.102 Uiso 1 1 calc R
H46B H -0.2368 0.1575 0.866 0.102 Uiso 1 1 calc R
H46C H -0.1238 0.1717 0.9094 0.102 Uiso 1 1 calc R
C47 C -0.0380(3) 0.0319(2) 0.57911(18) 0.0374(11) Uani 1 1 d .
H47A H 0.007 0.0023 0.5628 0.056 Uiso 1 1 calc R
H47B H -0.0254 0.0705 0.5612 0.056 Uiso 1 1 calc R
H47C H -0.1139 0.0212 0.567 0.056 Uiso 1 1 calc R
C48 C -0.0318(4) -0.0222(2) 0.6753(2) 0.0450(12) Uani 1 1 d .
H48A H -0.1076 -0.0326 0.662 0.067 Uiso 1 1 calc R
H48B H -0.0158 -0.02 0.7217 0.067 Uiso 1 1 calc R
H48C H 0.0137 -0.0523 0.6602 0.067 Uiso 1 1 calc R
C49 C -0.1126(3) 0.1882(2) 0.4913(2) 0.0461(13) Uani 1 1 d .
H49A H -0.119 0.2127 0.453 0.069 Uiso 1 1 calc R
H49B H -0.1507 0.2071 0.5224 0.069 Uiso 1 1 calc R
H49C H -0.1442 0.1493 0.4802 0.069 Uiso 1 1 calc R
C50 C 0.0572(4) 0.1514(2) 0.47360(19) 0.0452(13) Uani 1 1 d .
H50A H 0.0271 0.1119 0.4649 0.068 Uiso 1 1 calc R
H50B H 0.1336 0.1482 0.4918 0.068 Uiso 1 1 calc R
H50C H 0.0493 0.1739 0.434 0.068 Uiso 1 1 calc R
N1 N 0.1591(2) 0.14474(15) 0.64539(14) 0.0259(8) Uani 1 1 d .
N2 N -0.0388(2) 0.18095(14) 0.65599(14) 0.0227(8) Uani 1 1 d .
N3 N 0.1978(3) 0.24454(15) 0.55566(14) 0.0281(8) Uani 1 1 d .
N4 N 0.0375(2) 0.29689(15) 0.61738(14) 0.0257(8) Uani 1 1 d .
N5 N 0.0608(2) 0.09115(14) 0.77195(14) 0.0258(8) Uani 1 1 d .
N6 N -0.0107(2) 0.03448(15) 0.64850(14) 0.0279(8) Uani 1 1 d .
N7 N 0.0003(3) 0.18140(15) 0.51844(14) 0.0303(8) Uani 1 1 d .
Ti1 Ti 0.04284(5) 0.10625(3) 0.69015(3) 0.02304(19) Uani 1 1 d .
Ti2 Ti 0.06311(5) 0.20021(3) 0.60447(3) 0.02267(19) Uani 1 1 d .

loop_
_atom_site_aniso_label
_atom_site_aniso_U_11
_atom_site_aniso_U_22
_atom_site_aniso_U_33
_atom_site_aniso_U_23
_atom_site_aniso_U_13
_atom_site_aniso_U_12
C1 0.027(2) 0.019(2) 0.024(2) 0.0049(17) 0.0083(17) -0.0016(19)
C2 0.029(2) 0.031(3) 0.021(2) 0.0001(18) 0.0040(17) -0.005(2)
C3 0.025(2) 0.040(3) 0.032(2) 0.000(2) -0.0007(19) -0.005(2)
C4 0.026(2) 0.047(3) 0.038(3) 0.006(2) 0.001(2) 0.006(2)
C5 0.034(2) 0.037(3) 0.040(3) 0.003(2) 0.011(2) 0.014(2)
C6 0.034(2) 0.022(3) 0.033(2) 0.0038(19) 0.0066(19) -0.001(2)
C7 0.027(2) 0.037(3) 0.038(3) -0.010(2) 0.0019(19) -0.006(2)
C8 0.045(3) 0.035(3) 0.047(3) -0.003(2) 0.002(2) 0.000(2)
C9 0.079(4) 0.053(4) 0.047(3) -0.020(3) 0.031(3) -0.010(3)
C10 0.036(2) 0.027(3) 0.041(3) -0.011(2) 0.008(2) 0.002(2)
C11 0.063(3) 0.056(4) 0.034(3) -0.010(2) 0.008(2) -0.002(3)
C12 0.056(3) 0.033(3) 0.056(3) -0.009(2) -0.001(2) -0.001(3)
C13 0.034(2) 0.017(2) 0.032(2) 0.0052(18) 0.0115(18) 0.003(2)
C14 0.043(3) 0.020(3) 0.036(2) -0.0005(19) 0.014(2) 0.000(2)
C15 0.038(3) 0.045(3) 0.049(3) -0.011(2) 0.019(2) -0.002(3)
C16 0.043(3) 0.051(4) 0.066(3) -0.007(3) 0.026(3) 0.010(3)
C17 0.029(2) 0.046(3) 0.057(3) -0.002(3) 0.009(2) -0.001(2)
C18 0.034(2) 0.029(3) 0.033(2) 0.003(2) 0.010(2) 0.001(2)
C19 0.036(2) 0.029(3) 0.034(2) -0.004(2) 0.0123(19) 0.000(2)
C20 0.072(3) 0.032(3) 0.045(3) -0.011(2) 0.020(3) -0.008(3)
C21 0.057(3) 0.044(3) 0.042(3) -0.005(2) 0.004(2) -0.002(3)
C22 0.033(2) 0.037(3) 0.036(2) -0.002(2) 0.007(2) 0.003(2)
C23 0.040(3) 0.080(5) 0.052(3) -0.006(3) -0.002(2) 0.002(3)
C24 0.061(3) 0.034(3) 0.070(3) -0.006(3) 0.026(3) -0.014(3)
C25 0.035(2) 0.027(3) 0.034(2) 0.006(2) 0.009(2) 0.006(2)
C26 0.055(3) 0.027(3) 0.032(2) 0.007(2) 0.014(2) -0.002(2)
C27 0.052(3) 0.050(4) 0.034(3) -0.001(2) 0.020(2) -0.021(3)
C28 0.039(3) 0.048(3) 0.033(3) 0.003(2) 0.011(2) -0.009(2)
C29 0.041(3) 0.031(3) 0.025(2) -0.0018(19) 0.0054(19) -0.004(2)
C30 0.035(2) 0.028(3) 0.038(3) -0.003(2) 0.006(2) -0.004(2)
C31 0.036(3) 0.033(3) 0.050(3) 0.001(2) 0.002(2) 0.008(2)
C32 0.059(3) 0.022(3) 0.050(3) 0.003(2) 0.014(2) 0.009(3)
C33 0.048(3) 0.023(3) 0.045(3) -0.008(2) 0.011(2) -0.004(2)
C34 0.028(2) 0.033(3) 0.041(3) 0.000(2) 0.007(2) 0.001(2)
C35 0.039(2) 0.018(2) 0.021(2) 0.0009(17) 0.0053(18) -0.005(2)
C36 0.039(2) 0.021(2) 0.023(2) -0.0012(17) 0.0030(18) -0.005(2)
C37 0.045(3) 0.032(3) 0.027(2) 0.0035(19) 0.000(2) -0.010(2)
C38 0.067(3) 0.034(3) 0.018(2) -0.0008(19) 0.007(2) -0.014(3)
C39 0.057(3) 0.035(3) 0.027(2) -0.004(2) 0.017(2) -0.006(3)
C40 0.044(3) 0.025(3) 0.024(2) 0.0013(18) 0.0118(19) -0.001(2)
C41 0.041(3) 0.034(3) 0.032(2) 0.011(2) 0.007(2) 0.002(2)
C42 0.040(3) 0.071(4) 0.049(3) 0.023(3) 0.003(2) 0.001(3)
C43 0.067(3) 0.054(4) 0.051(3) -0.006(3) 0.021(3) 0.009(3)
C44 0.054(3) 0.032(3) 0.039(3) 0.009(2) 0.025(2) 0.008(3)
C45 0.041(3) 0.065(4) 0.064(3) 0.000(3) 0.004(3) 0.003(3)
C46 0.082(4) 0.066(4) 0.068(4) 0.015(3) 0.048(3) 0.034(3)
C47 0.042(3) 0.035(3) 0.032(2) -0.010(2) -0.004(2) -0.006(2)
C48 0.060(3) 0.028(3) 0.047(3) 0.004(2) 0.009(2) -0.008(3)
C49 0.046(3) 0.047(3) 0.040(3) 0.013(2) -0.010(2) -0.003(3)
C50 0.071(3) 0.041(3) 0.024(2) -0.001(2) 0.007(2) -0.004(3)
N1 0.0277(18) 0.027(2) 0.0215(17) 0.0005(15) 0.0005(14) 0.0013(17)
N2 0.0231(17) 0.0184(19) 0.0263(17) -0.0015(14) 0.0036(14) -0.0001(15)
N3 0.033(2) 0.024(2) 0.0292(19) 0.0043(15) 0.0091(15) 0.0037(17)
N4 0.0229(17) 0.025(2) 0.0294(18) 0.0053(15) 0.0056(14) 0.0052(17)
N5 0.0366(19) 0.019(2) 0.0209(17) 0.0057(14) 0.0026(14) -0.0012(16)
N6 0.0345(19) 0.022(2) 0.0279(19) 0.0001(15) 0.0059(15) -0.0033(17)
N7 0.038(2) 0.028(2) 0.0236(18) 0.0074(15) 0.0011(15) 0.0019(18)
Ti1 0.0309(4) 0.0185(4) 0.0196(4) 0.0015(3) 0.0040(3) -0.0007(4)
Ti2 0.0275(4) 0.0184(4) 0.0219(4) 0.0013(3) 0.0037(3) -0.0005(4)

loop_
_atom_type_symbol
_atom_type_description
_atom_type_scat_dispersion_real
_atom_type_scat_dispersion_imag
_atom_type_scat_source
C C 0.0033 0.0016 'International Tables Vol C Tables 4.2.6.8 and 6.1.1.4'
H H 0 0 'International Tables Vol C Tables 4.2.6.8 and 6.1.1.4'
N N 0.0061 0.0033 'International Tables Vol C Tables 4.2.6.8 and 6.1.1.4'
Ti Ti 0.2776 0.4457 'International Tables Vol C Tables 4.2.6.8 and 6.1.1.4'

loop_
_geom_angle_atom_site_label_1
_geom_angle_atom_site_label_2
_geom_angle_atom_site_label_3
_geom_angle
N1 C1 C6 120.9(3)
N1 C1 C2 120.0(3)
C6 C1 C2 119.1(3)
C3 C2 C1 118.9(4)
C3 C2 C7 118.7(4)
C1 C2 C7 122.4(4)
C4 C3 C2 121.4(4)
C4 C3 H3 119.3
C2 C3 H3 119.3
C3 C4 C5 119.8(4)
C3 C4 H4 120.1
C5 C4 H4 120.1
C4 C5 C6 122.6(4)
C4 C5 H5 118.7
C6 C5 H5 118.7
C5 C6 C1 118.0(4)
C5 C6 C10 119.6(4)
C1 C6 C10 122.4(4)
C2 C7 C9 111.3(4)
C2 C7 C8 111.6(3)
C9 C7 C8 109.3(4)
C2 C7 H7 108.2
C9 C7 H7 108.2
C8 C7 H7 108.2
C7 C8 H8A 109.5
C7 C8 H8B 109.5
H8A C8 H8B 109.5
C7 C8 H8C 109.5
H8A C8 H8C 109.5
H8B C8 H8C 109.5
C7 C9 H9A 109.5
C7 C9 H9B 109.5
H9A C9 H9B 109.5
C7 C9 H9C 109.5
H9A C9 H9C 109.5
H9B C9 H9C 109.5
C6 C10 C12 111.6(4)
C6 C10 C11 110.1(3)
C12 C10 C11 110.9(4)
C6 C10 H10 108
C12 C10 H10 108
C11 C10 H10 108
C10 C11 H11A 109.5
C10 C11 H11B 109.5
H11A C11 H11B 109.5
C10 C11 H11C 109.5
H11A C11 H11C 109.5
H11B C11 H11C 109.5
C10 C12 H12A 109.5
C10 C12 H12B 109.5
H12A C12 H12B 109.5
C10 C12 H12C 109.5
H12A C12 H12C 109.5
H12B C12 H12C 109.5
C18 C13 C14 119.3(4)
C18 C13 N2 121.3(4)
C14 C13 N2 119.4(4)
C15 C14 C13 118.6(4)
C15 C14 C19 117.4(4)
C13 C14 C19 123.9(4)
C16 C15 C14 122.0(4)
C16 C15 H15 119
C14 C15 H15 119
C15 C16 C17 119.4(4)
C15 C16 H16 120.3
C17 C16 H16 120.3
C16 C17 C18 121.2(4)
C16 C17 H17 119.4
C18 C17 H17 119.4
C17 C18 C13 119.4(4)
C17 C18 C22 118.3(4)
C13 C18 C22 122.2(4)
C14 C19 C20 112.6(4)
C14 C19 C21 111.6(4)
C20 C19 C21 108.2(4)
C14 C19 H19 108.1
C20 C19 H19 108.1
C21 C19 H19 108.1
C19 C20 H20A 109.5
C19 C20 H20B 109.5
H20A C20 H20B 109.5
C19 C20 H20C 109.5
H20A C20 H20C 109.5
H20B C20 H20C 109.5
C19 C21 H21A 109.5
C19 C21 H21B 109.5
H21A C21 H21B 109.5
C19 C21 H21C 109.5
H21A C21 H21C 109.5
H21B C21 H21C 109.5
C18 C22 C23 112.5(4)
C18 C22 C24 111.1(4)
C23 C22 C24 108.1(4)
C18 C22 H22 108.3
C23 C22 H22 108.3
C24 C22 H22 108.3
C22 C23 H23A 109.5
C22 C23 H23B 109.5
H23A C23 H23B 109.5
C22 C23 H23C 109.5
H23A C23 H23C 109.5
H23B C23 H23C 109.5
C22 C24 H24A 109.5
C22 C24 H24B 109.5
H24A C24 H24B 109.5
C22 C24 H24C 109.5
H24A C24 H24C 109.5
H24B C24 H24C 109.5
N3 C25 C26 123.9(4)
N3 C25 H25 118
C26 C25 H25 118
C27 C26 C25 118.8(4)
C27 C26 H26 120.6
C25 C26 H26 120.6
C26 C27 C28 119.1(4)
C26 C27 H27 120.5
C28 C27 H27 120.5
C29 C28 C27 118.5(4)
C29 C28 H28 120.8
C27 C28 H28 120.8
N3 C29 C28 123.2(4)
N3 C29 H29 118.4
C28 C29 H29 118.4
N4 C30 C31 123.4(4)
N4 C30 H30 118.3
C31 C30 H30 118.3
C30 C31 C32 118.7(4)
C30 C31 H31 120.7
C32 C31 H31 120.7
C33 C32 C31 118.9(4)
C33 C32 H32 120.6
C31 C32 H32 120.6
C34 C33 C32 119.1(4)
C34 C33 H33 120.5
C32 C33 H33 120.5
N4 C34 C33 123.5(4)
N4 C34 H34 118.2
C33 C34 H34 118.2
N5 C35 C36 120.2(3)
N5 C35 C40 120.9(4)
C36 C35 C40 118.9(3)
C37 C36 C35 119.2(4)
C37 C36 C41 120.5(4)
C35 C36 C41 120.3(3)
C38 C37 C36 121.5(4)
C38 C37 H37 119.2
C36 C37 H37 119.2
C37 C38 C39 119.4(4)
C37 C38 H38 120.3
C39 C38 H38 120.3
C40 C39 C38 121.8(4)
C40 C39 H39 119.1
C38 C39 H39 119.1
C39 C40 C35 119.2(4)
C39 C40 C44 120.7(4)
C35 C40 C44 119.8(3)
C36 C41 C42 114.1(4)
C36 C41 C43 110.8(4)
C42 C41 C43 110.3(4)
C36 C41 H41 107.1
C42 C41 H41 107.1
C43 C41 H41 107.1
C41 C42 H42A 109.5
C41 C42 H42B 109.5
H42A C42 H42B 109.5
C41 C42 H42C 109.5
H42A C42 H42C 109.5
H42B C42 H42C 109.5
C41 C43 H43A 109.5
C41 C43 H43B 109.5
H43A C43 H43B 109.5
C41 C43 H43C 109.5
H43A C43 H43C 109.5
H43B C43 H43C 109.5
C40 C44 C45 110.7(4)
C40 C44 C46 113.8(4)
C45 C44 C46 109.3(4)
C40 C44 H44 107.6
C45 C44 H44 107.6
C46 C44 H44 107.6
C44 C45 H45A 109.5
C44 C45 H45B 109.5
H45A C45 H45B 109.5
C44 C45 H45C 109.5
H45A C45 H45C 109.5
H45B C45 H45C 109.5
C44 C46 H46A 109.5
C44 C46 H46B 109.5
H46A C46 H46B 109.5
C44 C46 H46C 109.5
H46A C46 H46C 109.5
H46B C46 H46C 109.5
N6 C47 H47A 109.5
N6 C47 H47B 109.5
H47A C47 H47B 109.5
N6 C47 H47C 109.5
H47A C47 H47C 109.5
H47B C47 H47C 109.5
N6 C48 H48A 109.5
N6 C48 H48B 109.5
H48A C48 H48B 109.5
N6 C48 H48C 109.5
H48A C48 H48C 109.5
H48B C48 H48C 109.5
N7 C49 H49A 109.5
N7 C49 H49B 109.5
H49A C49 H49B 109.5
N7 C49 H49C 109.5
H49A C49 H49C 109.5
H49B C49 H49C 109.5
N7 C50 H50A 109.5
N7 C50 H50B 109.5
H50A C50 H50B 109.5
N7 C50 H50C 109.5
H50A C50 H50C 109.5
H50B C50 H50C 109.5
C1 N1 Ti2 151.0(3)
C1 N1 Ti1 114.7(2)
Ti2 N1 Ti1 92.67(13)
C13 N2 Ti2 147.7(3)
C13 N2 Ti1 119.0(2)
Ti2 N2 Ti1 92.80(13)
C25 N3 C29 116.5(3)
C25 N3 Ti2 118.4(3)
C29 N3 Ti2 124.5(3)
C34 N4 C30 116.4(4)
C34 N4 Ti2 123.8(3)
C30 N4 Ti2 119.8(3)
C35 N5 Ti1 174.9(3)
C48 N6 C47 109.6(3)
C48 N6 Ti1 129.9(3)
C47 N6 Ti1 120.5(3)
C49 N7 C50 110.1(3)
C49 N7 Ti2 125.4(3)
C50 N7 Ti2 124.1(3)
N5 Ti1 N6 105.81(14)
N5 Ti1 N2 119.25(14)
N6 Ti1 N2 114.65(13)
N5 Ti1 N1 123.79(14)
N6 Ti1 N1 111.39(13)
N2 Ti1 N1 80.77(12)
N5 Ti1 Ti2 140.70(11)
N6 Ti1 Ti2 113.47(10)
N2 Ti1 Ti2 41.14(8)
N1 Ti1 Ti2 40.75(9)
N1 Ti2 N2 91.29(13)
N1 Ti2 N7 115.58(14)
N2 Ti2 N7 107.12(14)
N1 Ti2 N4 134.41(13)
N2 Ti2 N4 91.67(13)
N7 Ti2 N4 106.83(13)
N1 Ti2 N3 92.04(13)
N2 Ti2 N3 166.18(13)
N7 Ti2 N3 83.45(13)
N4 Ti2 N3 76.47(11)
N1 Ti2 Ti1 46.58(10)
N2 Ti2 Ti1 46.06(10)
N7 Ti2 Ti1 112.39(11)
N4 Ti2 Ti1 128.57(8)
N3 Ti2 Ti1 138.61(9)

loop_
_geom_bond_atom_site_label_1
_geom_bond_atom_site_label_2
_geom_bond_distance
C1 N1 1.409(5)
C1 C6 1.423(6)
C1 C2 1.423(5)
C2 C3 1.400(5)
C2 C7 1.499(6)
C3 C4 1.363(6)
C3 H3 0.95
C4 C5 1.365(6)
C4 H4 0.95
C5 C6 1.393(5)
C5 H5 0.95
C6 C10 1.516(5)
C7 C9 1.531(6)
C7 C8 1.542(6)
C7 H7 1
C8 H8A 0.98
C8 H8B 0.98
C8 H8C 0.98
C9 H9A 0.98
C9 H9B 0.98
C9 H9C 0.98
C10 C12 1.529(6)
C10 C11 1.536(6)
C10 H10 1
C11 H11A 0.98
C11 H11B 0.98
C11 H11C 0.98
C12 H12A 0.98
C12 H12B 0.98
C12 H12C 0.98
C13 C18 1.407(5)
C13 C14 1.415(5)
C13 N2 1.422(5)
C14 C15 1.390(5)
C14 C19 1.518(6)
C15 C16 1.370(6)
C15 H15 0.95
C16 C17 1.378(6)
C16 H16 0.95
C17 C18 1.389(6)
C17 H17 0.95
C18 C22 1.524(6)
C19 C20 1.521(6)
C19 C21 1.528(6)
C19 H19 1
C20 H20A 0.98
C20 H20B 0.98
C20 H20C 0.98
C21 H21A 0.98
C21 H21B 0.98
C21 H21C 0.98
C22 C23 1.528(6)
C22 C24 1.550(6)
C22 H22 1
C23 H23A 0.98
C23 H23B 0.98
C23 H23C 0.98
C24 H24A 0.98
C24 H24B 0.98
C24 H24C 0.98
C25 N3 1.337(5)
C25 C26 1.375(5)
C25 H25 0.95
C26 C27 1.353(6)
C26 H26 0.95
C27 C28 1.387(6)
C27 H27 0.95
C28 C29 1.379(5)
C28 H28 0.95
C29 N3 1.338(5)
C29 H29 0.95
C30 N4 1.348(5)
C30 C31 1.372(6)
C30 H30 0.95
C31 C32 1.377(6)
C31 H31 0.95
C32 C33 1.372(6)
C32 H32 0.95
C33 C34 1.368(6)
C33 H33 0.95
C34 N4 1.342(5)
C34 H34 0.95
C35 N5 1.382(4)
C35 C36 1.420(5)
C35 C40 1.425(5)
C36 C37 1.389(5)
C36 C41 1.524(5)
C37 C38 1.381(6)
C37 H37 0.95
C38 C39 1.382(6)
C38 H38 0.95
C39 C40 1.379(5)
C39 H39 0.95
C40 C44 1.516(6)
C41 C42 1.529(6)
C41 C43 1.530(6)
C41 H41 1
C42 H42A 0.98
C42 H42B 0.98
C42 H42C 0.98
C43 H43A 0.98
C43 H43B 0.98
C43 H43C 0.98
C44 C45 1.520(6)
C44 C46 1.529(6)
C44 H44 1
C45 H45A 0.98
C45 H45B 0.98
C45 H45C 0.98
C46 H46A 0.98
C46 H46B 0.98
C46 H46C 0.98
C47 N6 1.466(5)
C47 H47A 0.98
C47 H47B 0.98
C47 H47C 0.98
C48 N6 1.449(5)
C48 H48A 0.98
C48 H48B 0.98
C48 H48C 0.98
C49 N7 1.454(5)
C49 H49A 0.98
C49 H49B 0.98
C49 H49C 0.98
C50 N7 1.457(5)
C50 H50A 0.98
C50 H50B 0.98
C50 H50C 0.98
N1 Ti2 1.861(3)
N1 Ti1 2.070(3)
N2 Ti2 1.876(3)
N2 Ti1 2.053(3)
N3 Ti2 2.359(3)
N4 Ti2 2.240(3)
N5 Ti1 1.758(3)
N6 Ti1 1.923(3)
N7 Ti2 1.925(3)
Ti1 Ti2 2.8475(10)

loop_
_platon_squeeze_void_nr
_platon_squeeze_void_average_x
_platon_squeeze_void_average_y
_platon_squeeze_void_average_z
_platon_squeeze_void_volume
_platon_squeeze_void_count_electrons
_platon_squeeze_void_content
1 0.500 0.200 0.210 1650 341 ' '
